data_1545638
loop_
_publ_author_name
'Phonsri, Wasinee'
'Harding, Phimphaka'
'Liu, Lujia'
'Telfer, Shane G.'
'Murray, Keith S.'
'Moubaraki, Boujemaa'
'Ross, Tamsyn M.'
'Jameson, Guy N. L.'
'Harding, David J.'

_publ_section_title
;
 Solvent modified spin crossover in an iron(iii) complex: phase changes
 and an exceptionally wide hysteresis
;
_journal_issue 5
_journal_name_full 'Chem. Sci.'
_journal_page_first 3949
_journal_paper_doi 10.1039/C6SC05317C
_journal_volume 8
_journal_year 2017
_chemical_formula_sum 'C35 H26 F3 Fe I2 N4 O6 S'
_chemical_formula_weight 997.31
_chemical_name_systematic
; 
 ? 
;
_space_group_IT_number 2
_symmetry_cell_setting triclinic
_symmetry_space_group_name_Hall '-P 1'
_symmetry_space_group_name_H-M 'P -1'
_atom_sites_solution_hydrogens geom
_atom_sites_solution_primary direct
_atom_sites_solution_secondary difmap
_audit_creation_method SHELXL-97
_audit_update_record
;
2016-11-30 deposited with the CCDC.
2017-03-22 downloaded from the CCDC.
;
_cell_angle_alpha 71.947(5)
_cell_angle_beta 87.644(6)
_cell_angle_gamma 68.871(5)
_cell_formula_units_Z 2
_cell_length_a 11.5289(9)
_cell_length_b 13.1814(11)
_cell_length_c 13.6233(12)
_cell_measurement_reflns_used 1643
_cell_measurement_temperature 292(2)
_cell_measurement_theta_max 71.2
_cell_measurement_theta_min 6.6
_cell_volume 1830.2(3)
_computing_cell_refinement 'FSProcess in Process-Auto (Rigaku, 1998)'
_computing_data_collection 'CrystalClear (Rigaku, 2005)'
_computing_data_reduction 'FSProcess in Process-Auto (Rigaku, 1998)'
_computing_molecular_graphics X-SEED
_computing_publication_material 'XCIF V6.12 (BrukerAXS, 2001).'
_computing_structure_refinement 'SHELXL-97 (Sheldrick, 1997)'
_computing_structure_solution 'SHELXS-97 (Sheldrick, 1990)'
_diffrn_ambient_temperature 292(2)
_diffrn_measured_fraction_theta_full 0.988
_diffrn_measured_fraction_theta_max 0.942
_diffrn_measurement_device_type 'Rigaku Spider'
_diffrn_radiation_monochromator 'Rigaku VariMax-HF Confocal Optical System'
_diffrn_radiation_source 'Rigaku MM007 rotating anode'
_diffrn_radiation_type CuK\a
_diffrn_radiation_wavelength 1.54178
_diffrn_reflns_av_R_equivalents 0.1696
_diffrn_reflns_av_sigmaI/netI 0.1661
_diffrn_reflns_limit_h_max 13
_diffrn_reflns_limit_h_min -13
_diffrn_reflns_limit_k_max 15
_diffrn_reflns_limit_k_min -15
_diffrn_reflns_limit_l_max 16
_diffrn_reflns_limit_l_min -13
_diffrn_reflns_number 20681
_diffrn_reflns_theta_full 27.50
_diffrn_reflns_theta_max 65.08
_diffrn_reflns_theta_min 6.55
_exptl_absorpt_coefficient_mu 17.653
_exptl_absorpt_correction_T_max 0.414
_exptl_absorpt_correction_T_min 0.230
_exptl_absorpt_correction_type multi-scan
_exptl_absorpt_process_details '(ABSCOR; Higashi, 1995)'
_exptl_crystal_colour Black
_exptl_crystal_density_diffrn 1.810
_exptl_crystal_density_method 'not measured'
_exptl_crystal_description Block
_exptl_crystal_F_000 974
_exptl_crystal_size_max 0.10
_exptl_crystal_size_mid 0.08
_exptl_crystal_size_min 0.05
_refine_diff_density_max 1.612
_refine_diff_density_min -1.835
_refine_diff_density_rms 0.141
_refine_ls_extinction_method none
_refine_ls_goodness_of_fit_ref 1.114
_refine_ls_hydrogen_treatment mixed
_refine_ls_matrix_type full
_refine_ls_number_parameters 470
_refine_ls_number_reflns 5882
_refine_ls_number_restraints 6
_refine_ls_restrained_S_all 1.116
_refine_ls_R_factor_all 0.1089
_refine_ls_R_factor_gt 0.0809
_refine_ls_shift/su_max 0.000
_refine_ls_shift/su_mean 0.000
_refine_ls_structure_factor_coef Fsqd
_refine_ls_weighting_details 'calc w=1/[\s^2^(Fo^2^)+(0.0847P)^2^+0.5129P] where P=(Fo^2^+2Fc^2^)/3'
_refine_ls_weighting_scheme calc
_refine_ls_wR_factor_gt 0.1889
_refine_ls_wR_factor_ref 0.2282
_reflns_number_gt 3681
_reflns_number_total 5882
_reflns_threshold_expression >2sigma(I)
_cod_data_source_file c6sc05317c2.cif
_cod_data_source_block wp111b
_cod_depositor_comments 'Adding full bibliography for 1545631--1545641.cif.'
_cod_database_code 1545638

loop_
_symmetry_equiv_pos_as_xyz
'x, y, z'
'-x, -y, -z'

loop_
_atom_site_label
_atom_site_type_symbol
_atom_site_fract_x
_atom_site_fract_y
_atom_site_fract_z
_atom_site_U_iso_or_equiv
_atom_site_adp_type
_atom_site_occupancy
_atom_site_symmetry_multiplicity
_atom_site_calc_flag
_atom_site_refinement_flags
I2 I 0.86317(6) -0.28920(6) 1.46554(6) 0.0827(3) Uani 1 1 d .
I1 I 0.53207(7) -0.39013(6) 0.53794(6) 0.0802(3) Uani 1 1 d .
Fe1 Fe 0.40640(11) -0.23689(10) 1.04160(11) 0.0510(4) Uani 1 1 d .
S1 S -0.0364(2) 0.26320(19) 1.2617(2) 0.0684(8) Uani 1 1 d .
N4 N 0.2336(6) -0.0988(5) 0.9700(6) 0.058(2) Uani 1 1 d .
N2 N 0.3052(6) -0.2930(5) 1.1705(6) 0.057(2) Uani 1 1 d .
C26 C 0.2124(9) 0.2116(7) 0.9941(8) 0.070(3) Uani 1 1 d .
H26 H 0.2096 0.2808 1.0003 0.084 Uiso 1 1 calc R
C9 C 0.2340(8) -0.4875(7) 1.0611(8) 0.066(3) Uani 1 1 d .
H9 H 0.2460 -0.5105 1.0022 0.079 Uiso 1 1 calc R
O1 O 0.4775(6) -0.2075(5) 0.9120(5) 0.0663(18) Uani 1 1 d .
F2 F -0.0334(8) 0.1229(6) 1.4475(7) 0.144(3) Uani 1 1 d .
O2 O 0.5614(5) -0.3320(4) 1.1221(5) 0.0571(17) Uani 1 1 d .
C12 C 0.1937(8) -0.4190(7) 1.2406(9) 0.060(2) Uani 1 1 d .
C25 C 0.3107(9) 0.1124(7) 1.0442(8) 0.064(3) Uani 1 1 d .
H25 H 0.3730 0.1163 1.0825 0.077 Uiso 1 1 calc R
C16 C 0.2612(7) -0.3743(7) 1.1628(8) 0.058(3) Uani 1 1 d .
C5 C 0.4651(7) -0.3776(7) 0.7502(7) 0.053(2) Uani 1 1 d .
H5 H 0.4386 -0.4368 0.7517 0.063 Uiso 1 1 calc R
C35 C -0.1094(13) 0.1887(10) 1.3659(12) 0.101(4) Uani 1 1 d .
O4 O 0.0071(8) 0.3238(7) 1.3110(6) 0.118(3) Uani 1 1 d .
C23 C 0.4951(7) -0.1103(7) 1.1548(7) 0.052(2) Uani 1 1 d .
H23 H 0.4875 -0.0439 1.1695 0.062 Uiso 1 1 calc R
N1 N 0.3540(6) -0.3588(5) 1.0010(6) 0.0491(18) Uani 1 1 d .
C8 C 0.2826(8) -0.4097(7) 1.0721(7) 0.052(2) Uani 1 1 d .
C7 C 0.3851(7) -0.3881(6) 0.9178(7) 0.049(2) Uani 1 1 d .
H7 H 0.3644 -0.4479 0.9115 0.059 Uiso 1 1 calc R
O3 O -0.1353(7) 0.3321(6) 1.1850(6) 0.103(3) Uani 1 1 d .
N3 N 0.4144(6) -0.0990(5) 1.0843(5) 0.0482(17) Uani 1 1 d .
C18 C 0.7275(8) -0.4118(7) 1.2510(7) 0.063(3) Uani 1 1 d .
H18 H 0.7489 -0.4821 1.2396 0.075 Uiso 1 1 calc R
C11 C 0.1449(8) -0.5007(7) 1.2265(9) 0.071(3) Uani 1 1 d .
H11 H 0.0993 -0.5320 1.2766 0.085 Uiso 1 1 calc R
C4 C 0.5185(7) -0.3347(7) 0.6656(6) 0.048(2) Uani 1 1 d U
F1 F -0.2008(8) 0.2617(8) 1.3980(7) 0.147(3) Uani 1 1 d .
C32 C 0.2233(7) 0.0051(6) 0.9773(6) 0.0434(19) Uani 1 1 d .
O5 O 0.0562(7) 0.1718(7) 1.2343(7) 0.116(3) Uani 1 1 d .
C1 C 0.4873(8) -0.2499(6) 0.8377(8) 0.052(2) Uani 1 1 d .
C6 C 0.4472(7) -0.3380(6) 0.8360(7) 0.043(2) Uani 1 1 d .
C21 C 0.6666(8) -0.2073(8) 1.2900(7) 0.062(3) Uani 1 1 d .
H21 H 0.6456 -0.1388 1.3048 0.074 Uiso 1 1 calc R
C15 C 0.2850(9) -0.2605(8) 1.2561(9) 0.066(3) Uani 1 1 d .
H15 H 0.3164 -0.2070 1.2629 0.080 Uiso 1 1 calc R
C22 C 0.5929(8) -0.2114(7) 1.2118(8) 0.057(2) Uani 1 1 d .
F3 F -0.1624(10) 0.1336(8) 1.3322(7) 0.175(4) Uani 1 1 d .
C29 C 0.0334(9) 0.0979(8) 0.8654(8) 0.080(3) Uani 1 1 d .
H29 H -0.0327 0.1637 0.8292 0.096 Uiso 1 1 calc R
C28 C 0.1229(8) 0.1058(6) 0.9254(8) 0.066(3) Uani 1 1 d .
C3 C 0.5606(9) -0.2469(8) 0.6648(8) 0.070(3) Uani 1 1 d .
H3 H 0.5977 -0.2146 0.6079 0.083 Uiso 1 1 calc R
C24 C 0.3184(7) 0.0085(7) 1.0385(7) 0.050(2) Uani 1 1 d .
C31 C 0.1456(8) -0.1039(7) 0.9146(8) 0.068(3) Uani 1 1 d .
H31 H 0.1514 -0.1750 0.9115 0.081 Uiso 1 1 calc R
C10 C 0.1667(9) -0.5311(8) 1.1391(9) 0.069(3) Uani 1 1 d .
H10 H 0.1350 -0.5839 1.1308 0.082 Uiso 1 1 calc R
C14 C 0.2201(8) -0.3034(8) 1.3329(8) 0.064(3) Uani 1 1 d .
H14 H 0.2060 -0.2769 1.3897 0.077 Uiso 1 1 calc R
C19 C 0.7959(8) -0.4014(8) 1.3240(8) 0.067(3) Uani 1 1 d .
H19 H 0.8641 -0.4644 1.3612 0.081 Uiso 1 1 calc R
O6 O 0.2886(7) -0.0069(7) 1.2878(7) 0.113(3) Uani 1 1 d .
H6 H 0.2417 0.0606 1.2699 0.135 Uiso 1 1 calc R
C13 C 0.1766(9) -0.3822(8) 1.3281(9) 0.074(3) Uani 1 1 d .
H13 H 0.1352 -0.4129 1.3825 0.089 Uiso 1 1 calc R
C20 C 0.7646(8) -0.2970(8) 1.3435(6) 0.053(2) Uani 1 1 d .
C27 C 0.1182(8) 0.2113(7) 0.9352(7) 0.054(2) Uani 1 1 d .
H27 H 0.0526 0.2792 0.9023 0.064 Uiso 1 1 calc R
C2 C 0.5459(9) -0.2092(8) 0.7502(9) 0.072(3) Uani 1 1 d .
H2 H 0.5771 -0.1531 0.7496 0.086 Uiso 1 1 calc R
C17 C 0.6241(7) -0.3171(7) 1.1923(7) 0.051(2) Uani 1 1 d .
C30 C 0.0426(9) -0.0054(8) 0.8597(8) 0.079(3) Uani 1 1 d .
H30 H -0.0173 -0.0118 0.8207 0.094 Uiso 1 1 calc R
C33 C 0.2874(16) -0.0553(11) 1.3934(11) 0.124(5) Uani 1 1 d .
H33B H 0.2030 -0.0504 1.4087 0.149 Uiso 1 1 calc R
H33A H 0.3398 -0.1359 1.4128 0.149 Uiso 1 1 calc R
C34 C 0.3274(17) -0.0060(13) 1.4539(13) 0.146(7) Uani 1 1 d .
H34A H 0.4144 -0.0196 1.4469 0.219 Uiso 1 1 calc R
H34B H 0.3150 -0.0392 1.5250 0.219 Uiso 1 1 calc R
H34C H 0.2806 0.0750 1.4320 0.219 Uiso 1 1 calc R

loop_
_atom_site_aniso_label
_atom_site_aniso_U_11
_atom_site_aniso_U_22
_atom_site_aniso_U_33
_atom_site_aniso_U_23
_atom_site_aniso_U_13
_atom_site_aniso_U_12
I2 0.0591(5) 0.1024(6) 0.0908(7) -0.0427(5) -0.0215(4) -0.0211(4)
I1 0.0858(6) 0.0771(5) 0.0879(6) -0.0438(4) -0.0038(4) -0.0254(4)
Fe1 0.0459(8) 0.0437(7) 0.0716(11) -0.0219(7) -0.0116(7) -0.0209(6)
S1 0.0667(16) 0.0570(13) 0.0840(19) -0.0135(13) -0.0102(14) -0.0311(12)
N4 0.049(4) 0.046(4) 0.088(6) -0.028(4) -0.018(4) -0.020(3)
N2 0.050(4) 0.055(4) 0.067(5) -0.006(4) -0.013(4) -0.031(3)
C26 0.074(7) 0.043(5) 0.096(8) -0.022(5) -0.011(6) -0.025(4)
C9 0.069(6) 0.075(6) 0.073(7) -0.027(5) 0.033(5) -0.048(5)
O1 0.077(4) 0.074(4) 0.081(5) -0.049(4) 0.007(4) -0.045(3)
F2 0.123(6) 0.117(5) 0.130(7) 0.031(5) 0.001(5) -0.032(5)
O2 0.048(3) 0.048(3) 0.081(5) -0.030(3) -0.014(3) -0.014(2)
C12 0.047(5) 0.050(5) 0.074(7) -0.017(5) -0.001(5) -0.010(4)
C25 0.065(6) 0.051(5) 0.085(8) -0.020(5) -0.011(5) -0.030(4)
C16 0.034(5) 0.043(4) 0.086(7) 0.001(5) -0.008(5) -0.017(4)
C5 0.036(5) 0.058(5) 0.085(7) -0.048(5) 0.014(4) -0.021(4)
C35 0.091(9) 0.065(7) 0.143(13) -0.027(8) -0.011(9) -0.029(7)
O4 0.158(8) 0.121(6) 0.115(7) -0.032(5) -0.018(6) -0.100(6)
C23 0.047(5) 0.055(5) 0.064(6) -0.029(4) -0.003(4) -0.020(4)
N1 0.038(4) 0.046(4) 0.066(5) -0.013(4) -0.007(3) -0.021(3)
C8 0.048(5) 0.049(4) 0.061(6) -0.013(4) -0.006(4) -0.021(4)
C7 0.047(5) 0.040(4) 0.065(6) -0.021(4) -0.011(4) -0.017(4)
O3 0.097(6) 0.101(5) 0.099(6) -0.009(5) -0.033(5) -0.037(5)
N3 0.037(3) 0.045(3) 0.070(5) -0.026(3) -0.005(3) -0.016(3)
C18 0.060(5) 0.054(5) 0.082(7) -0.025(5) -0.016(5) -0.023(4)
C11 0.057(6) 0.055(5) 0.103(8) -0.016(6) 0.029(5) -0.032(4)
C4 0.037(4) 0.074(5) 0.049(5) -0.045(4) 0.033(3) -0.020(4)
F1 0.113(7) 0.160(7) 0.126(7) -0.020(6) 0.010(6) -0.024(6)
C32 0.039(4) 0.051(4) 0.054(5) -0.028(4) 0.013(4) -0.023(4)
O5 0.085(5) 0.102(6) 0.141(8) -0.046(6) 0.017(5) -0.007(5)
C1 0.058(5) 0.046(4) 0.063(6) -0.016(4) 0.003(4) -0.033(4)
C6 0.033(4) 0.045(4) 0.060(6) -0.025(4) 0.005(4) -0.018(3)
C21 0.049(5) 0.066(5) 0.076(7) -0.026(5) -0.016(5) -0.022(4)
C15 0.061(6) 0.072(6) 0.074(7) -0.022(6) -0.009(5) -0.032(5)
C22 0.046(5) 0.054(5) 0.077(7) -0.030(5) -0.006(5) -0.017(4)
F3 0.236(10) 0.195(8) 0.183(8) -0.060(7) 0.049(7) -0.183(8)
C29 0.069(6) 0.058(5) 0.102(9) -0.018(5) -0.034(6) -0.014(5)
C28 0.059(5) 0.037(4) 0.096(8) -0.008(4) -0.028(5) -0.016(4)
C3 0.084(7) 0.066(6) 0.077(7) -0.037(5) 0.005(6) -0.037(5)
C24 0.048(5) 0.049(4) 0.057(6) -0.017(4) 0.002(4) -0.022(4)
C31 0.062(6) 0.050(5) 0.089(8) -0.012(5) -0.027(5) -0.022(4)
C10 0.067(7) 0.072(6) 0.099(9) -0.061(6) 0.032(6) -0.036(5)
C14 0.061(6) 0.078(6) 0.067(7) -0.035(6) 0.019(5) -0.031(5)
C19 0.045(5) 0.079(6) 0.077(7) -0.029(6) -0.010(5) -0.017(5)
O6 0.108(6) 0.107(6) 0.096(7) -0.035(5) 0.017(5) -0.007(5)
C13 0.059(6) 0.070(6) 0.087(8) -0.013(6) 0.016(5) -0.027(5)
C20 0.055(5) 0.080(6) 0.041(5) -0.037(5) 0.006(4) -0.030(4)
C27 0.045(5) 0.048(4) 0.065(6) -0.014(4) 0.032(4) -0.019(4)
C2 0.089(8) 0.063(5) 0.092(8) -0.042(6) 0.005(6) -0.045(5)
C17 0.042(5) 0.065(5) 0.054(5) -0.028(4) 0.007(4) -0.022(4)
C30 0.067(6) 0.063(5) 0.098(9) -0.020(5) -0.045(6) -0.013(5)
C33 0.176(15) 0.095(9) 0.088(11) -0.022(9) 0.031(10) -0.041(10)
C34 0.213(18) 0.138(13) 0.120(14) -0.031(11) -0.007(12) -0.110(13)

loop_
_atom_type_symbol
_atom_type_description
_atom_type_scat_dispersion_real
_atom_type_scat_dispersion_imag
_atom_type_scat_source
C C 0.0181 0.0091 'International Tables Vol C Tables 4.2.6.8 and 6.1.1.4'
H H 0.0000 0.0000 'International Tables Vol C Tables 4.2.6.8 and 6.1.1.4'
O O 0.0492 0.0322 'International Tables Vol C Tables 4.2.6.8 and 6.1.1.4'
F F 0.0727 0.0534 'International Tables Vol C Tables 4.2.6.8 and 6.1.1.4'
S S 0.3331 0.5567 'International Tables Vol C Tables 4.2.6.8 and 6.1.1.4'
I I -0.3257 6.8362 'International Tables Vol C Tables 4.2.6.8 and 6.1.1.4'
Fe Fe -1.1336 3.1974 'International Tables Vol C Tables 4.2.6.8 and 6.1.1.4'
N N 0.0311 0.0180 'International Tables Vol C Tables 4.2.6.8 and 6.1.1.4'

loop_
_geom_angle_atom_site_label_1
_geom_angle_atom_site_label_2
_geom_angle_atom_site_label_3
_geom_angle
O1 Fe1 O2 95.6(3)
O1 Fe1 N3 98.8(3)
O2 Fe1 N3 88.7(2)
O1 Fe1 N1 88.0(3)
O2 Fe1 N1 101.8(2)
N3 Fe1 N1 167.0(3)
O1 Fe1 N2 165.2(2)
O2 Fe1 N2 90.5(3)
N3 Fe1 N2 94.9(3)
N1 Fe1 N2 77.5(3)
O1 Fe1 N4 89.3(3)
O2 Fe1 N4 165.3(2)
N3 Fe1 N4 76.8(2)
N1 Fe1 N4 92.2(2)
N2 Fe1 N4 88.2(3)
O3 S1 O4 114.9(5)
O3 S1 O5 114.1(5)
O4 S1 O5 116.8(5)
O3 S1 C35 103.6(6)
O4 S1 C35 101.6(6)
O5 S1 C35 103.3(6)
C31 N4 C32 118.7(7)
C31 N4 Fe1 126.9(6)
C32 N4 Fe1 114.1(5)
C15 N2 C16 118.4(9)
C15 N2 Fe1 127.8(6)
C16 N2 Fe1 113.8(7)
C27 C26 C25 121.9(8)
C27 C26 H26 119.0
C25 C26 H26 119.0
C8 C9 C10 119.2(10)
C8 C9 H9 120.4
C10 C9 H9 120.4
C1 O1 Fe1 132.7(5)
C17 O2 Fe1 132.0(5)
C16 C12 C13 118.4(9)
C16 C12 C11 118.2(10)
C13 C12 C11 123.4(10)
C24 C25 C26 121.2(8)
C24 C25 H25 119.4
C26 C25 H25 119.4
N2 C16 C12 120.5(11)
N2 C16 C8 118.7(9)
C12 C16 C8 120.8(9)
C4 C5 C6 123.7(8)
C4 C5 H5 118.1
C6 C5 H5 118.1
F3 C35 F2 112.0(11)
F3 C35 F1 104.4(12)
F2 C35 F1 105.6(13)
F3 C35 S1 110.2(11)
F2 C35 S1 113.3(9)
F1 C35 S1 111.0(8)
N3 C23 C22 127.8(7)
N3 C23 H23 116.1
C22 C23 H23 116.1
C7 N1 C8 120.4(7)
C7 N1 Fe1 124.2(6)
C8 N1 Fe1 115.4(6)
C9 C8 N1 126.1(9)
C9 C8 C16 119.4(9)
N1 C8 C16 114.5(7)
N1 C7 C6 126.6(8)
N1 C7 H7 116.7
C6 C7 H7 116.7
C23 N3 C24 120.1(6)
C23 N3 Fe1 123.6(5)
C24 N3 Fe1 116.0(5)
C19 C18 C17 121.0(8)
C19 C18 H18 119.5
C17 C18 H18 119.5
C10 C11 C12 119.0(10)
C10 C11 H11 120.5
C12 C11 H11 120.5
C5 C4 C3 117.8(8)
C5 C4 I1 121.7(6)
C3 C4 I1 120.5(7)
N4 C32 C28 121.2(7)
N4 C32 C24 117.9(7)
C28 C32 C24 120.9(7)
O1 C1 C2 119.1(7)
O1 C1 C6 125.9(8)
C2 C1 C6 115.0(8)
C5 C6 C1 120.1(8)
C5 C6 C7 117.5(7)
C1 C6 C7 122.3(8)
C20 C21 C22 123.1(8)
C20 C21 H21 118.5
C22 C21 H21 118.5
N2 C15 C14 122.1(9)
N2 C15 H15 119.0
C14 C15 H15 119.0
C23 C22 C17 123.1(7)
C23 C22 C21 119.2(8)
C17 C22 C21 117.7(7)
C30 C29 C28 120.0(8)
C30 C29 H29 120.0
C28 C29 H29 120.0
C29 C28 C32 118.6(8)
C29 C28 C27 122.8(8)
C32 C28 C27 118.6(8)
C2 C3 C4 118.8(10)
C2 C3 H3 120.6
C4 C3 H3 120.6
C25 C24 N3 127.1(7)
C25 C24 C32 118.3(7)
N3 C24 C32 114.6(6)
N4 C31 C30 122.8(8)
N4 C31 H31 118.6
C30 C31 H31 118.6
C11 C10 C9 123.5(9)
C11 C10 H10 118.3
C9 C10 H10 118.3
C13 C14 C15 121.2(11)
C13 C14 H14 119.4
C15 C14 H14 119.4
C18 C19 C20 120.6(8)
C18 C19 H19 119.7
C20 C19 H19 119.7
C33 O6 H6 109.5
C14 C13 C12 119.5(10)
C14 C13 H13 120.3
C12 C13 H13 120.3
C21 C20 C19 119.3(7)
C21 C20 I2 121.4(7)
C19 C20 I2 119.1(6)
C26 C27 C28 119.0(8)
C26 C27 H27 120.5
C28 C27 H27 120.5
C3 C2 C1 124.5(8)
C3 C2 H2 117.8
C1 C2 H2 117.8
O2 C17 C22 123.3(7)
O2 C17 C18 118.4(7)
C22 C17 C18 118.4(7)
C29 C30 C31 118.5(8)
C29 C30 H30 120.7
C31 C30 H30 120.7
C34 C33 O6 115.2(13)
C34 C33 H33B 108.5
O6 C33 H33B 108.5
C34 C33 H33A 108.5
O6 C33 H33A 108.5
H33B C33 H33A 107.5
C33 C34 H34A 109.5
C33 C34 H34B 109.5
H34A C34 H34B 109.5
C33 C34 H34C 109.5
H34A C34 H34C 109.5
H34B C34 H34C 109.5

loop_
_geom_bond_atom_site_label_1
_geom_bond_atom_site_label_2
_geom_bond_distance
I2 C20 2.101(7)
I1 C4 2.065(8)
Fe1 O1 1.904(7)
Fe1 O2 1.913(5)
Fe1 N3 2.106(6)
Fe1 N1 2.128(7)
Fe1 N2 2.155(8)
Fe1 N4 2.163(7)
S1 O3 1.406(7)
S1 O4 1.411(6)
S1 O5 1.431(7)
S1 C35 1.823(14)
N4 C31 1.321(9)
N4 C32 1.366(9)
N2 C15 1.346(12)
N2 C16 1.371(10)
C26 C27 1.379(12)
C26 C25 1.379(12)
C26 H26 0.9300
C9 C8 1.381(11)
C9 C10 1.391(12)
C9 H9 0.9300
O1 C1 1.282(9)
F2 C35 1.300(13)
O2 C17 1.323(9)
C12 C16 1.397(13)
C12 C13 1.403(13)
C12 C11 1.444(12)
C25 C24 1.367(11)
C25 H25 0.9300
C16 C8 1.433(13)
C5 C4 1.348(10)
C5 C6 1.400(11)
C5 H5 0.9300
C35 F3 1.289(13)
C35 F1 1.311(14)
C23 N3 1.301(9)
C23 C22 1.413(11)
C23 H23 0.9300
N1 C7 1.304(10)
N1 C8 1.413(11)
C7 C6 1.418(11)
C7 H7 0.9300
N3 C24 1.414(9)
C18 C19 1.362(11)
C18 C17 1.416(10)
C18 H18 0.9300
C11 C10 1.357(13)
C11 H11 0.9300
C4 C3 1.404(11)
C32 C28 1.407(11)
C32 C24 1.426(10)
C1 C2 1.402(12)
C1 C6 1.403(9)
C21 C20 1.333(11)
C21 C22 1.415(11)
C21 H21 0.9300
C15 C14 1.359(12)
C15 H15 0.9300
C22 C17 1.415(11)
C29 C30 1.355(12)
C29 C28 1.394(11)
C29 H29 0.9300
C28 C27 1.419(11)
C3 C2 1.382(13)
C3 H3 0.9300
C31 C30 1.419(11)
C31 H31 0.9300
C10 H10 0.9300
C14 C13 1.325(12)
C14 H14 0.9300
C19 C20 1.399(11)
C19 H19 0.9300
O6 C33 1.383(13)
O6 H6 0.8200
C13 H13 0.9300
C27 H27 0.9300
C2 H2 0.9300
C30 H30 0.9300
C33 C34 1.375(17)
C33 H33B 0.9700
C33 H33A 0.9700
C34 H34A 0.9600
C34 H34B 0.9600
C34 H34C 0.9600

loop_
_geom_hbond_atom_site_label_D
_geom_hbond_atom_site_label_H
_geom_hbond_atom_site_label_A
_geom_hbond_distance_DH
_geom_hbond_distance_HA
_geom_hbond_distance_DA
_geom_hbond_angle_DHA
_geom_hbond_site_symmetry_A
C25 H25 O1 0.93 2.45 3.268(10) 147.4 2_657
C18 H18 O3 0.93 2.65 3.552(12) 163.8 1_645
C31 H31 N1 0.93 2.67 3.226(10) 119.0 .
O6 H6 O5 0.82 2.08 2.794(11) 144.6 .
C30 H30 O5 0.93 2.63 3.378(12) 138.1 2_557
C33 H33A I1 0.97 3.23 4.173(14) 163.1 1_556
